data_2106239
loop_
_publ_author_name
'Bagieu-Beucher, M.'
'Guitel, J.C.'

_publ_section_title
;
 Structure cristalline de l'hexametaphosphate de chrome. Cr2 P6 O18
;
_journal_name_full 'Acta Crystallographica B (24,1968-38,1982)'
_journal_page_first 2529
_journal_page_last 2533
_journal_volume 33
_journal_year 1977
_chemical_formula_sum 'Cr2 O18 P6'
_chemical_name_systematic 'Cr2 P6 O18'
_space_group_IT_number 14
_symmetry_space_group_name_Hall '-P 2yab'
_symmetry_space_group_name_H-M 'P 1 21/a 1'
_cell_angle_alpha 90
_cell_angle_beta 105.85
_cell_angle_gamma 90
_cell_formula_units_Z 2
_cell_length_a 8.311
_cell_length_b 15.221
_cell_length_c 6.22
_cell_volume 756.925
_citation_journal_id_ASTM ACBCAR
_cod_data_source_file Bagieu-Beucher_ACBCAR_1977_588.cif
_cod_data_source_block Cr2O18P6
_cod_original_sg_symbol_Hall '-P 2ybc (z,y,-x)'
_cod_database_code 2106239

loop_
_symmetry_equiv_pos_as_xyz
x,y,z
-x+1/2,y+1/2,-z
-x,-y,-z
x-1/2,-y-1/2,z

loop_
_atom_site_label
_atom_site_type_symbol
_atom_site_fract_x
_atom_site_fract_y
_atom_site_fract_z
_atom_site_occupancy
_atom_site_U_iso_or_equiv
O6 O-2 0.3547 0.1599 0.803 1 0.0
O8 O-2 0.338 0.0104 0.0519 1 0.0
O4 O-2 -0.0931 0.2377 0.183 1 0.0
O5 O-2 0.1332 0.1533 0.0665 1 0.0
O9 O-2 0.3796 -0.1213 0.8261 1 0.0
O1 O-2 0.1129 0.1519 0.4648 1 0.0
P3 P+5 0.2787 -0.0443 0.8499 1 0.0
O2 O-2 -0.0945 0.0745 0.1623 1 0.0
O7 O-2 0.3994 0.1125 0.434 1 0.0
P2 P+5 0.2918 0.1128 0.5885 1 0.0
P1 P+5 0.0162 0.1611 0.2065 1 0.0
Cr1 Cr+3 0.3764 0.1371 0.1189 1 0.0
O3 O-2 0.2465 0.0143 0.6309 1 0.0
